data_1560639
loop_
_publ_author_name
'Ding, Ling'
'Zhong, Jie-Cen'
'Qiu, Xing-Tai'
'Sun, Yan-Qiong'
'Chen, Yi-Ping'

_publ_section_title
;
 Syntheses, structures, photoluminescence and photocatalysis of 2D layered
 lanthanide-carboxylates with 2, 2&#x2032;-dithiodibenzoic acid
;
_journal_name_full 'Journal of Solid State Chemistry'
_journal_page_first 138
_journal_page_last 144
_journal_paper_doi 10.1016/j.jssc.2016.11.002
_journal_volume 246
_journal_year 2017
_chemical_formula_sum 'C30 H23 Eu O9 S4'
_chemical_formula_weight 807.68
_space_group_IT_number 2
_space_group_name_Hall '-P 1'
_space_group_name_H-M_alt 'P -1'
_symmetry_cell_setting triclinic
_symmetry_space_group_name_H-M 'P -1'
_atom_sites_solution_hydrogens geom
_atom_sites_solution_primary direct
_atom_sites_solution_secondary difmap
_cell_angle_alpha 90.241(5)
_cell_angle_beta 100.443(5)
_cell_angle_gamma 109.126(4)
_cell_formula_units_Z 2
_cell_length_a 9.191(4)
_cell_length_b 11.581(5)
_cell_length_c 15.798(6)
_cell_measurement_reflns_used 2552
_cell_measurement_temperature 293(2)
_cell_measurement_theta_max 25.66
_cell_measurement_theta_min 2.39
_cell_volume 1558.8(11)
_computing_cell_refinement 'Bruker SMART'
_computing_data_collection 'Bruker SMART'
_computing_data_reduction 'Bruker SAINT'
_computing_molecular_graphics 'Bruker SHELXTL'
_computing_publication_material 'Bruker SHELXTL'
_computing_structure_refinement 'SHELXL-97 (Sheldrick, 1997)'
_computing_structure_solution 'SHELXS-97 (Sheldrick, 1990)'
_diffrn_ambient_temperature 293(2)
_diffrn_measured_fraction_theta_full 0.971
_diffrn_measured_fraction_theta_max 0.971
_diffrn_measurement_device_type 'CCD area detector'
_diffrn_measurement_method 'phi and omega scans'
_diffrn_radiation_monochromator graphite
_diffrn_radiation_source 'fine-focus sealed tube'
_diffrn_radiation_type MoK\a
_diffrn_radiation_wavelength 0.71073
_diffrn_reflns_av_R_equivalents 0.0432
_diffrn_reflns_av_sigmaI/netI 0.0856
_diffrn_reflns_limit_h_max 10
_diffrn_reflns_limit_h_min -11
_diffrn_reflns_limit_k_max 14
_diffrn_reflns_limit_k_min -14
_diffrn_reflns_limit_l_max 19
_diffrn_reflns_limit_l_min -19
_diffrn_reflns_number 9405
_diffrn_reflns_theta_full 26.00
_diffrn_reflns_theta_max 26.00
_diffrn_reflns_theta_min 1.31
_exptl_absorpt_coefficient_mu 2.333
_exptl_absorpt_correction_T_max 0.9
_exptl_absorpt_correction_T_min 0.881
_exptl_absorpt_correction_type multi-scan
_exptl_crystal_colour colorless
_exptl_crystal_density_diffrn 1.721
_exptl_crystal_density_method 'not measured'
_exptl_crystal_description block
_exptl_crystal_F_000 804
_exptl_crystal_size_max 0.3
_exptl_crystal_size_mid 0.25
_exptl_crystal_size_min 0.2
_refine_diff_density_max 1.430
_refine_diff_density_min -1.247
_refine_diff_density_rms 0.134
_refine_ls_extinction_method none
_refine_ls_goodness_of_fit_ref 0.958
_refine_ls_hydrogen_treatment mixed
_refine_ls_matrix_type full
_refine_ls_number_parameters 402
_refine_ls_number_reflns 5954
_refine_ls_number_restraints 3
_refine_ls_restrained_S_all 0.958
_refine_ls_R_factor_all 0.0629
_refine_ls_R_factor_gt 0.0395
_refine_ls_shift/su_max 0.000
_refine_ls_shift/su_mean 0.000
_refine_ls_structure_factor_coef Fsqd
_refine_ls_weighting_details 'calc w=1/[\s^2^(Fo^2^)+(0.0280P)^2^+0.0000P] where P=(Fo^2^+2Fc^2^)/3'
_refine_ls_weighting_scheme calc
_refine_ls_wR_factor_gt 0.0709
_refine_ls_wR_factor_ref 0.0772
_reflns_number_gt 4566
_reflns_number_total 5954
_reflns_threshold_expression >2sigma(I)
_cod_data_source_file JSSC-2017-246-138.cif
_cod_data_source_block 1
_cod_depositor_comments
;
The following automatic conversions were performed:

data item '_exptl_absorpt_correction_type' value 'Multi-scan' was
changed to 'multi-scan' in accordance with the built-in table derived
from the CIF Core dictionary named 'cif_core.dic' version 2.4.5 last
updated on 2014-11-21.

data item '_symmetry_cell_setting' value 'Triclinic' was changed to
'triclinic' in accordance with the built-in table derived from the
CIF Core dictionary named 'cif_core.dic' version 2.4.5 last updated
on 2014-11-21.

Automatic conversion script
Id: cif_fix_values 8369 2020-08-20 11:38:08Z andrius 
;
_cod_original_sg_symbol_H-M P-1
_cod_database_code 1560639

loop_
_symmetry_equiv_pos_as_xyz
'x, y, z'
'-x, -y, -z'

loop_
_atom_site_label
_atom_site_type_symbol
_atom_site_fract_x
_atom_site_fract_y
_atom_site_fract_z
_atom_site_U_iso_or_equiv
_atom_site_adp_type
_atom_site_occupancy
_atom_site_symmetry_multiplicity
_atom_site_calc_flag
_atom_site_refinement_flags
_atom_site_disorder_assembly
_atom_site_disorder_group
Eu Eu 0.79685(3) 0.01849(2) 0.494214(18) 0.01767(8) Uani 1 1 d D . .
S1 S 0.66745(18) 0.14498(14) 0.25396(9) 0.0336(4) Uani 1 1 d . . .
S2 S 0.74260(17) 0.22579(13) 0.14798(9) 0.0321(4) Uani 1 1 d . . .
S3 S 0.93343(17) 0.43081(13) 0.38485(10) 0.0318(4) Uani 1 1 d . . .
S4 S 0.98391(19) 0.61664(13) 0.37947(10) 0.0362(4) Uani 1 1 d . . .
O1 O 0.5750(4) -0.1684(3) 0.5010(3) 0.0338(10) Uani 1 1 d D . .
H1 H 0.503(3) -0.158(2) 0.524(3) 0.051 Uiso 1 1 d D . .
O2 O 0.3299(4) -0.0586(3) 0.4007(2) 0.0329(10) Uani 1 1 d . . .
O3 O 0.5781(4) 0.0518(3) 0.4003(2) 0.0221(8) Uani 1 1 d . . .
O4 O 0.8933(5) 0.3838(4) 0.0426(3) 0.0467(12) Uani 1 1 d . . .
O5 O 1.1330(6) 0.4081(5) 0.0189(4) 0.0711(16) Uani 1 1 d . . .
H5 H 1.1320 0.4770 0.0078 0.107 Uiso 1 1 calc R . .
O6 O 1.0739(4) 0.1094(3) 0.4388(2) 0.0268(9) Uani 1 1 d . . .
O7 O 0.9013(4) 0.2051(3) 0.4284(2) 0.0260(9) Uani 1 1 d . . .
O8 O 0.7793(4) 0.8964(3) 0.3710(2) 0.0271(9) Uani 1 1 d . . .
O9 O 1.0036(4) 0.8542(3) 0.3932(2) 0.0253(9) Uani 1 1 d . . .
C1 C 0.3945(8) -0.3774(6) 0.5017(5) 0.068(2) Uani 1 1 d . . .
H1A H 0.3591 -0.4575 0.4726 0.103 Uiso 1 1 calc R . .
H1B H 0.3074 -0.3481 0.4986 0.103 Uiso 1 1 calc R . .
H1C H 0.4388 -0.3815 0.5610 0.103 Uiso 1 1 calc R . .
C2 C 0.5169(8) -0.2914(5) 0.4592(4) 0.0502(18) Uani 1 1 d D . .
H2A H 0.6037 -0.3221 0.4613 0.060 Uiso 1 1 calc R . .
H2B H 0.4723 -0.2884 0.3990 0.060 Uiso 1 1 calc R . .
C3 C 0.4445(6) -0.0194(5) 0.3628(3) 0.0221(12) Uani 1 1 d . . .
C4 C 0.4196(6) -0.0590(5) 0.2700(3) 0.0228(12) Uani 1 1 d . . .
C5 C 0.2941(6) -0.1670(5) 0.2387(4) 0.0326(14) Uani 1 1 d . . .
H5A H 0.2278 -0.2075 0.2752 0.039 Uiso 1 1 calc R . .
C6 C 0.2680(7) -0.2135(6) 0.1546(4) 0.0430(16) Uani 1 1 d . . .
H6 H 0.1874 -0.2866 0.1351 0.052 Uiso 1 1 calc R . .
C7 C 0.3631(7) -0.1503(6) 0.1001(4) 0.0363(15) Uani 1 1 d . . .
H7 H 0.3459 -0.1811 0.0433 0.044 Uiso 1 1 calc R . .
C8 C 0.4825(7) -0.0427(5) 0.1282(3) 0.0303(14) Uani 1 1 d . . .
H8 H 0.5440 -0.0006 0.0901 0.036 Uiso 1 1 calc R . .
C9 C 0.5131(6) 0.0050(5) 0.2145(3) 0.0232(12) Uani 1 1 d . . .
C10 C 0.8956(7) 0.1685(5) 0.1325(4) 0.0347(14) Uani 1 1 d . . .
C11 C 0.9055(8) 0.0607(6) 0.1676(4) 0.0473(17) Uani 1 1 d . . .
H11 H 0.8327 0.0186 0.2002 0.057 Uiso 1 1 calc R . .
C12 C 1.0207(9) 0.0155(7) 0.1549(5) 0.066(2) Uani 1 1 d . . .
H12 H 1.0260 -0.0560 0.1798 0.079 Uiso 1 1 calc R . .
C13 C 1.1293(9) 0.0745(7) 0.1056(6) 0.071(2) Uani 1 1 d . . .
H13 H 1.2057 0.0424 0.0960 0.086 Uiso 1 1 calc R . .
C14 C 1.1220(8) 0.1818(7) 0.0710(5) 0.057(2) Uani 1 1 d . . .
H14 H 1.1956 0.2229 0.0385 0.069 Uiso 1 1 calc R . .
C15 C 1.0071(7) 0.2299(6) 0.0836(4) 0.0391(15) Uani 1 1 d . . .
C16 C 1.0038(8) 0.3470(6) 0.0469(4) 0.0397(16) Uani 1 1 d . . .
C17 C 1.0265(6) 0.1971(5) 0.4120(3) 0.0239(12) Uani 1 1 d . . .
C18 C 1.1152(6) 0.2887(5) 0.3580(3) 0.0253(13) Uani 1 1 d . . .
C19 C 1.2341(7) 0.2660(6) 0.3238(4) 0.0373(15) Uani 1 1 d . . .
H19 H 1.2568 0.1946 0.3360 0.045 Uiso 1 1 calc R . .
C20 C 1.3179(8) 0.3467(7) 0.2725(4) 0.0530(19) Uani 1 1 d . . .
H20 H 1.3966 0.3301 0.2504 0.064 Uiso 1 1 calc R . .
C21 C 1.2844(8) 0.4525(6) 0.2542(4) 0.0511(19) Uani 1 1 d . . .
H21 H 1.3420 0.5080 0.2201 0.061 Uiso 1 1 calc R . .
C22 C 1.1661(7) 0.4769(5) 0.2858(4) 0.0421(16) Uani 1 1 d . . .
H22 H 1.1427 0.5474 0.2713 0.051 Uiso 1 1 calc R . .
C23 C 1.0811(6) 0.3970(5) 0.3394(3) 0.0253(13) Uani 1 1 d . . .
C24 C 0.8475(6) 0.6318(5) 0.2874(4) 0.0280(13) Uani 1 1 d . . .
C25 C 0.7869(7) 0.5434(5) 0.2187(4) 0.0394(16) Uani 1 1 d . . .
H25 H 0.8218 0.4766 0.2187 0.047 Uiso 1 1 calc R . .
C26 C 0.6750(7) 0.5536(6) 0.1500(4) 0.0450(17) Uani 1 1 d . . .
H26 H 0.6367 0.4942 0.1043 0.054 Uiso 1 1 calc R . .
C27 C 0.6202(7) 0.6509(6) 0.1490(4) 0.0431(17) Uani 1 1 d . . .
H27 H 0.5441 0.6569 0.1033 0.052 Uiso 1 1 calc R . .
C28 C 0.6801(6) 0.7397(5) 0.2170(4) 0.0314(14) Uani 1 1 d . . .
H28 H 0.6416 0.8047 0.2169 0.038 Uiso 1 1 calc R . .
C29 C 0.7958(6) 0.7343(5) 0.2853(3) 0.0214(12) Uani 1 1 d . . .
C30 C 0.8652(6) 0.8366(5) 0.3557(3) 0.0215(12) Uani 1 1 d . . .

loop_
_atom_site_aniso_label
_atom_site_aniso_U_11
_atom_site_aniso_U_22
_atom_site_aniso_U_33
_atom_site_aniso_U_23
_atom_site_aniso_U_13
_atom_site_aniso_U_12
Eu 0.01545(14) 0.01170(14) 0.02689(16) 0.00127(10) 0.00528(10) 0.00527(10)
S1 0.0386(9) 0.0286(9) 0.0260(8) 0.0003(7) 0.0096(7) -0.0007(7)
S2 0.0385(9) 0.0271(8) 0.0316(9) 0.0066(7) 0.0128(7) 0.0087(7)
S3 0.0418(9) 0.0192(8) 0.0410(9) 0.0068(7) 0.0133(7) 0.0163(7)
S4 0.0512(10) 0.0196(8) 0.0381(9) -0.0016(7) -0.0040(7) 0.0189(7)
O1 0.026(2) 0.019(2) 0.058(3) 0.0017(19) 0.015(2) 0.0072(18)
O2 0.025(2) 0.038(2) 0.035(2) -0.0025(19) 0.0179(19) 0.0033(19)
O3 0.0163(19) 0.023(2) 0.025(2) -0.0004(16) 0.0031(16) 0.0043(16)
O4 0.047(3) 0.038(3) 0.060(3) 0.021(2) 0.027(2) 0.011(2)
O5 0.058(3) 0.063(4) 0.104(4) 0.045(4) 0.051(3) 0.017(3)
O6 0.032(2) 0.014(2) 0.038(2) 0.0056(17) 0.0040(17) 0.0157(17)
O7 0.022(2) 0.018(2) 0.041(2) 0.0104(17) 0.0117(17) 0.0062(16)
O8 0.028(2) 0.027(2) 0.030(2) -0.0049(17) 0.0061(17) 0.0132(18)
O9 0.022(2) 0.019(2) 0.033(2) -0.0058(16) -0.0022(17) 0.0076(16)
C1 0.050(5) 0.036(4) 0.089(6) 0.010(4) 0.000(4) -0.020(4)
C2 0.051(4) 0.029(4) 0.064(5) -0.004(3) 0.016(4) 0.002(3)
C3 0.023(3) 0.025(3) 0.022(3) 0.008(2) 0.006(2) 0.011(3)
C4 0.030(3) 0.022(3) 0.022(3) 0.007(2) 0.008(2) 0.013(3)
C5 0.030(3) 0.035(4) 0.027(3) 0.002(3) 0.007(3) 0.002(3)
C6 0.047(4) 0.037(4) 0.033(4) -0.002(3) 0.003(3) 0.001(3)
C7 0.041(4) 0.039(4) 0.023(3) -0.007(3) 0.000(3) 0.009(3)
C8 0.038(4) 0.031(4) 0.023(3) 0.004(3) 0.009(3) 0.011(3)
C9 0.024(3) 0.024(3) 0.023(3) 0.005(2) 0.004(2) 0.009(2)
C10 0.041(4) 0.031(4) 0.032(4) 0.005(3) 0.012(3) 0.009(3)
C11 0.049(4) 0.036(4) 0.059(5) 0.013(3) 0.017(3) 0.013(3)
C12 0.062(5) 0.044(5) 0.104(7) 0.027(5) 0.030(5) 0.028(4)
C13 0.062(5) 0.062(6) 0.109(7) 0.008(5) 0.034(5) 0.037(5)
C14 0.058(5) 0.057(5) 0.068(5) 0.012(4) 0.035(4) 0.020(4)
C15 0.040(4) 0.037(4) 0.037(4) 0.002(3) 0.012(3) 0.007(3)
C16 0.045(4) 0.035(4) 0.032(4) 0.006(3) 0.016(3) 0.000(3)
C17 0.024(3) 0.021(3) 0.024(3) -0.004(2) -0.001(2) 0.007(2)
C18 0.025(3) 0.020(3) 0.029(3) 0.005(2) 0.004(2) 0.006(2)
C19 0.037(4) 0.038(4) 0.045(4) 0.010(3) 0.012(3) 0.021(3)
C20 0.047(4) 0.061(5) 0.062(5) 0.018(4) 0.031(4) 0.022(4)
C21 0.049(4) 0.052(5) 0.047(4) 0.018(4) 0.024(4) 0.002(4)
C22 0.050(4) 0.022(3) 0.052(4) 0.015(3) 0.018(3) 0.004(3)
C23 0.028(3) 0.023(3) 0.026(3) -0.003(2) 0.005(2) 0.010(3)
C24 0.030(3) 0.015(3) 0.038(4) 0.000(3) 0.008(3) 0.006(3)
C25 0.058(4) 0.023(3) 0.042(4) -0.003(3) 0.004(3) 0.024(3)
C26 0.063(5) 0.035(4) 0.032(4) -0.016(3) 0.000(3) 0.015(3)
C27 0.054(4) 0.038(4) 0.037(4) -0.002(3) -0.006(3) 0.022(3)
C28 0.030(3) 0.026(3) 0.038(4) -0.004(3) -0.001(3) 0.013(3)
C29 0.020(3) 0.016(3) 0.025(3) -0.001(2) 0.002(2) 0.003(2)
C30 0.023(3) 0.016(3) 0.025(3) 0.004(2) 0.011(2) 0.001(2)

loop_
_atom_type_symbol
_atom_type_description
_atom_type_scat_dispersion_real
_atom_type_scat_dispersion_imag
_atom_type_scat_source
C C 0.0033 0.0016 'International Tables Vol C Tables 4.2.6.8 and 6.1.1.4'
H H 0.0000 0.0000 'International Tables Vol C Tables 4.2.6.8 and 6.1.1.4'
Eu Eu -0.1578 3.6682 'International Tables Vol C Tables 4.2.6.8 and 6.1.1.4'
O O 0.0106 0.0060 'International Tables Vol C Tables 4.2.6.8 and 6.1.1.4'
S S 0.1246 0.1234 'International Tables Vol C Tables 4.2.6.8 and 6.1.1.4'

loop_
_geom_angle_atom_site_label_1
_geom_angle_atom_site_label_2
_geom_angle_atom_site_label_3
_geom_angle
_geom_angle_site_symmetry_1
_geom_angle_site_symmetry_3
O2 Eu O6 102.68(13) 2_656 2_756
O2 Eu O8 146.82(13) 2_656 1_545
O6 Eu O8 82.05(12) 2_756 1_545
O2 Eu O7 107.70(13) 2_656 .
O6 Eu O7 129.15(12) 2_756 .
O8 Eu O7 93.15(13) 1_545 .
O2 Eu O9 73.33(13) 2_656 2_766
O6 Eu O9 74.78(12) 2_756 2_766
O8 Eu O9 138.18(12) 1_545 2_766
O7 Eu O9 76.19(12) . 2_766
O2 Eu O3 81.73(12) 2_656 .
O6 Eu O3 151.88(12) 2_756 .
O8 Eu O3 79.88(12) 1_545 .
O7 Eu O3 73.43(12) . .
O9 Eu O3 132.10(12) 2_766 .
O2 Eu O1 72.82(13) 2_656 .
O6 Eu O1 78.64(13) 2_756 .
O8 Eu O1 76.10(13) 1_545 .
O7 Eu O1 149.15(13) . .
O9 Eu O1 130.47(13) 2_766 .
O3 Eu O1 76.22(12) . .
O2 Eu O6 140.51(12) 2_656 .
O6 Eu O6 80.43(12) 2_756 .
O8 Eu O6 72.58(11) 1_545 .
O7 Eu O6 50.43(10) . .
O9 Eu O6 69.60(12) 2_766 .
O3 Eu O6 113.96(11) . .
O1 Eu O6 144.29(11) . .
O2 Eu Eu 132.51(9) 2_656 2_756
O6 Eu Eu 43.98(9) 2_756 2_756
O8 Eu Eu 72.90(8) 1_545 2_756
O7 Eu Eu 86.09(8) . 2_756
O9 Eu Eu 66.19(8) 2_766 2_756
O3 Eu Eu 144.82(8) . 2_756
O1 Eu Eu 116.95(8) . 2_756
O6 Eu Eu 36.45(7) . 2_756
C9 S1 S2 106.14(19) . .
C10 S2 S1 104.8(2) . .
C23 S3 S4 105.16(19) . .
C24 S4 S3 104.08(19) . .
C2 O1 Eu 135.0(3) . .
C2 O1 H1 108.2(14) . .
Eu O1 H1 115.1(14) . .
C3 O2 Eu 146.6(4) . 2_656
C3 O3 Eu 133.1(3) . .
C16 O5 H5 109.5 . .
C17 O6 Eu 168.0(3) . 2_756
C17 O6 Eu 86.1(3) . .
Eu O6 Eu 99.57(12) 2_756 .
C17 O7 Eu 102.6(3) . .
C30 O8 Eu 130.3(3) . 1_565
C30 O9 Eu 141.4(3) . 2_766
C2 C1 H1A 109.5 . .
C2 C1 H1B 109.5 . .
H1A C1 H1B 109.5 . .
C2 C1 H1C 109.5 . .
H1A C1 H1C 109.5 . .
H1B C1 H1C 109.5 . .
O1 C2 C1 111.7(5) . .
O1 C2 H2A 109.3 . .
C1 C2 H2A 109.3 . .
O1 C2 H2B 109.3 . .
C1 C2 H2B 109.3 . .
H2A C2 H2B 107.9 . .
O2 C3 O3 122.9(5) . .
O2 C3 C4 117.8(5) . .
O3 C3 C4 119.3(5) . .
C9 C4 C5 119.6(5) . .
C9 C4 C3 123.2(5) . .
C5 C4 C3 117.2(5) . .
C6 C5 C4 120.9(5) . .
C6 C5 H5A 119.6 . .
C4 C5 H5A 119.6 . .
C7 C6 C5 119.2(6) . .
C7 C6 H6 120.4 . .
C5 C6 H6 120.4 . .
C8 C7 C6 120.9(6) . .
C8 C7 H7 119.5 . .
C6 C7 H7 119.5 . .
C7 C8 C9 120.7(5) . .
C7 C8 H8 119.7 . .
C9 C8 H8 119.7 . .
C4 C9 C8 118.6(5) . .
C4 C9 S1 119.2(4) . .
C8 C9 S1 122.2(4) . .
C11 C10 C15 118.2(6) . .
C11 C10 S2 120.8(5) . .
C15 C10 S2 121.0(4) . .
C12 C11 C10 121.1(6) . .
C12 C11 H11 119.5 . .
C10 C11 H11 119.5 . .
C11 C12 C13 121.0(7) . .
C11 C12 H12 119.5 . .
C13 C12 H12 119.5 . .
C14 C13 C12 118.7(7) . .
C14 C13 H13 120.7 . .
C12 C13 H13 120.7 . .
C13 C14 C15 121.4(7) . .
C13 C14 H14 119.3 . .
C15 C14 H14 119.3 . .
C14 C15 C10 119.7(6) . .
C14 C15 C16 120.2(6) . .
C10 C15 C16 120.0(6) . .
O4 C16 O5 122.8(6) . .
O4 C16 C15 123.6(6) . .
O5 C16 C15 113.6(6) . .
O7 C17 O6 120.5(5) . .
O7 C17 C18 119.0(4) . .
O6 C17 C18 120.5(5) . .
C19 C18 C23 119.1(5) . .
C19 C18 C17 119.2(5) . .
C23 C18 C17 121.7(5) . .
C20 C19 C18 121.5(6) . .
C20 C19 H19 119.3 . .
C18 C19 H19 119.3 . .
C19 C20 C21 119.4(6) . .
C19 C20 H20 120.3 . .
C21 C20 H20 120.3 . .
C20 C21 C22 120.6(6) . .
C20 C21 H21 119.7 . .
C22 C21 H21 119.7 . .
C21 C22 C23 120.9(6) . .
C21 C22 H22 119.6 . .
C23 C22 H22 119.6 . .
C22 C23 C18 118.5(5) . .
C22 C23 S3 121.4(4) . .
C18 C23 S3 120.1(4) . .
C25 C24 C29 118.8(5) . .
C25 C24 S4 121.7(4) . .
C29 C24 S4 119.4(4) . .
C26 C25 C24 120.9(5) . .
C26 C25 H25 119.6 . .
C24 C25 H25 119.6 . .
C27 C26 C25 120.6(6) . .
C27 C26 H26 119.7 . .
C25 C26 H26 119.7 . .
C26 C27 C28 119.1(5) . .
C26 C27 H27 120.5 . .
C28 C27 H27 120.5 . .
C27 C28 C29 121.8(5) . .
C27 C28 H28 119.1 . .
C29 C28 H28 119.1 . .
C28 C29 C24 118.8(5) . .
C28 C29 C30 120.4(4) . .
C24 C29 C30 120.8(5) . .
O9 C30 O8 126.0(5) . .
O9 C30 C29 116.7(4) . .
O8 C30 C29 117.3(4) . .

loop_
_geom_bond_atom_site_label_1
_geom_bond_atom_site_label_2
_geom_bond_distance
_geom_bond_site_symmetry_2
Eu O2 2.319(4) 2_656
Eu O6 2.331(3) 2_756
Eu O8 2.350(4) 1_545
Eu O7 2.386(3) .
Eu O9 2.392(3) 2_766
Eu O3 2.414(3) .
Eu O1 2.458(4) .
Eu O6 2.724(4) .
Eu Eu 3.8682(17) 2_756
S1 C9 1.787(5) .
S1 S2 2.041(2) .
S2 C10 1.792(6) .
S3 C23 1.793(5) .
S3 S4 2.053(2) .
S4 C24 1.790(6) .
O1 C2 1.455(7) .
O1 H1 0.853(9) .
O2 C3 1.261(6) .
O2 Eu 2.319(4) 2_656
O3 C3 1.267(6) .
O4 C16 1.215(7) .
O5 C16 1.322(7) .
O5 H5 0.8200 .
O6 C17 1.277(6) .
O6 Eu 2.331(3) 2_756
O7 C17 1.255(6) .
O8 C30 1.261(6) .
O8 Eu 2.350(4) 1_565
O9 C30 1.251(6) .
O9 Eu 2.392(3) 2_766
C1 C2 1.501(8) .
C1 H1A 0.9600 .
C1 H1B 0.9600 .
C1 H1C 0.9600 .
C2 H2A 0.9700 .
C2 H2B 0.9700 .
C3 C4 1.489(7) .
C4 C9 1.385(7) .
C4 C5 1.407(7) .
C5 C6 1.381(8) .
C5 H5A 0.9300 .
C6 C7 1.379(8) .
C6 H6 0.9300 .
C7 C8 1.370(7) .
C7 H7 0.9300 .
C8 C9 1.413(7) .
C8 H8 0.9300 .
C10 C11 1.392(8) .
C10 C15 1.402(8) .
C11 C12 1.370(9) .
C11 H11 0.9300 .
C12 C13 1.381(10) .
C12 H12 0.9300 .
C13 C14 1.376(9) .
C13 H13 0.9300 .
C14 C15 1.388(8) .
C14 H14 0.9300 .
C15 C16 1.485(8) .
C17 C18 1.486(7) .
C18 C19 1.399(7) .
C18 C23 1.408(7) .
C19 C20 1.373(8) .
C19 H19 0.9300 .
C20 C21 1.378(9) .
C20 H20 0.9300 .
C21 C22 1.382(8) .
C21 H21 0.9300 .
C22 C23 1.398(7) .
C22 H22 0.9300 .
C24 C25 1.391(7) .
C24 C29 1.414(7) .
C25 C26 1.387(8) .
C25 H25 0.9300 .
C26 C27 1.375(8) .
C26 H26 0.9300 .
C27 C28 1.386(8) .
C27 H27 0.9300 .
C28 C29 1.388(7) .
C28 H28 0.9300 .
C29 C30 1.511(7) .

loop_
_geom_torsion_atom_site_label_1
_geom_torsion_atom_site_label_2
_geom_torsion_atom_site_label_3
_geom_torsion_atom_site_label_4
_geom_torsion
_geom_torsion_site_symmetry_1
_geom_torsion_site_symmetry_2
_geom_torsion_site_symmetry_3
_geom_torsion_site_symmetry_4
C9 S1 S2 C10 -90.2(3) . . . .
C23 S3 S4 C24 100.9(3) . . . .
O2 Eu O1 C2 -176.2(5) 2_656 . . .
O6 Eu O1 C2 -68.9(5) 2_756 . . .
O8 Eu O1 C2 15.6(5) 1_545 . . .
O7 Eu O1 C2 87.9(5) . . . .
O9 Eu O1 C2 -127.4(5) 2_766 . . .
O3 Eu O1 C2 98.3(5) . . . .
O6 Eu O1 C2 -13.7(6) . . . .
Eu Eu O1 C2 -46.7(5) 2_756 . . .
O2 Eu O3 C3 -92.7(4) 2_656 . . .
O6 Eu O3 C3 8.8(6) 2_756 . . .
O8 Eu O3 C3 59.6(4) 1_545 . . .
O7 Eu O3 C3 156.0(4) . . . .
O9 Eu O3 C3 -151.2(4) 2_766 . . .
O1 Eu O3 C3 -18.5(4) . . . .
O6 Eu O3 C3 125.2(4) . . . .
Eu Eu O3 C3 99.1(4) 2_756 . . .
O2 Eu O6 C17 -71.0(3) 2_656 . . .
O6 Eu O6 C17 -169.3(3) 2_756 . . .
O8 Eu O6 C17 106.1(3) 1_545 . . .
O7 Eu O6 C17 -3.5(3) . . . .
O9 Eu O6 C17 -92.1(3) 2_766 . . .
O3 Eu O6 C17 36.0(3) . . . .
O1 Eu O6 C17 135.9(3) . . . .
Eu Eu O6 C17 -169.3(3) 2_756 . . .
O2 Eu O6 Eu 98.37(19) 2_656 . . 2_756
O6 Eu O6 Eu 0.0 2_756 . . 2_756
O8 Eu O6 Eu -84.60(14) 1_545 . . 2_756
O7 Eu O6 Eu 165.9(2) . . . 2_756
O9 Eu O6 Eu 77.21(13) 2_766 . . 2_756
O3 Eu O6 Eu -154.66(12) . . . 2_756
O1 Eu O6 Eu -54.8(2) . . . 2_756
O2 Eu O7 C17 145.5(3) 2_656 . . .
O6 Eu O7 C17 21.7(4) 2_756 . . .
O8 Eu O7 C17 -60.7(3) 1_545 . . .
O9 Eu O7 C17 78.4(3) 2_766 . . .
O3 Eu O7 C17 -139.1(3) . . . .
O1 Eu O7 C17 -128.5(3) . . . .
O6 Eu O7 C17 3.6(3) . . . .
Eu Eu O7 C17 11.9(3) 2_756 . . .
Eu O1 C2 C1 168.0(4) . . . .
Eu O2 C3 O3 32.8(9) 2_656 . . .
Eu O2 C3 C4 -146.9(5) 2_656 . . .
Eu O3 C3 O2 80.5(6) . . . .
Eu O3 C3 C4 -99.8(5) . . . .
O2 C3 C4 C9 158.2(5) . . . .
O3 C3 C4 C9 -21.5(7) . . . .
O2 C3 C4 C5 -21.7(7) . . . .
O3 C3 C4 C5 158.5(5) . . . .
C9 C4 C5 C6 3.5(8) . . . .
C3 C4 C5 C6 -176.5(5) . . . .
C4 C5 C6 C7 -2.5(9) . . . .
C5 C6 C7 C8 0.2(9) . . . .
C6 C7 C8 C9 1.2(9) . . . .
C5 C4 C9 C8 -2.1(7) . . . .
C3 C4 C9 C8 178.0(5) . . . .
C5 C4 C9 S1 177.6(4) . . . .
C3 C4 C9 S1 -2.3(7) . . . .
C7 C8 C9 C4 -0.3(8) . . . .
C7 C8 C9 S1 -179.9(4) . . . .
S2 S1 C9 C4 -168.2(4) . . . .
S2 S1 C9 C8 11.5(5) . . . .
S1 S2 C10 C11 20.8(6) . . . .
S1 S2 C10 C15 -160.1(5) . . . .
C15 C10 C11 C12 0.0(10) . . . .
S2 C10 C11 C12 179.0(6) . . . .
C10 C11 C12 C13 -1.1(12) . . . .
C11 C12 C13 C14 1.6(13) . . . .
C12 C13 C14 C15 -1.0(12) . . . .
C13 C14 C15 C10 0.0(11) . . . .
C13 C14 C15 C16 178.9(7) . . . .
C11 C10 C15 C14 0.6(10) . . . .
S2 C10 C15 C14 -178.5(5) . . . .
C11 C10 C15 C16 -178.3(6) . . . .
S2 C10 C15 C16 2.6(8) . . . .
C14 C15 C16 O4 167.1(7) . . . .
C10 C15 C16 O4 -14.0(10) . . . .
C14 C15 C16 O5 -12.8(9) . . . .
C10 C15 C16 O5 166.1(6) . . . .
Eu O7 C17 O6 -6.9(6) . . . .
Eu O7 C17 C18 170.8(4) . . . .
Eu O6 C17 O7 -112.8(16) 2_756 . . .
Eu O6 C17 O7 5.9(5) . . . .
Eu O6 C17 C18 69.5(18) 2_756 . . .
Eu O6 C17 C18 -171.8(5) . . . .
O7 C17 C18 C19 -166.1(5) . . . .
O6 C17 C18 C19 11.5(8) . . . .
O7 C17 C18 C23 12.9(8) . . . .
O6 C17 C18 C23 -169.4(5) . . . .
C23 C18 C19 C20 -0.1(9) . . . .
C17 C18 C19 C20 179.0(6) . . . .
C18 C19 C20 C21 -0.1(10) . . . .
C19 C20 C21 C22 -0.9(11) . . . .
C20 C21 C22 C23 2.1(11) . . . .
C21 C22 C23 C18 -2.1(9) . . . .
C21 C22 C23 S3 177.1(5) . . . .
C19 C18 C23 C22 1.1(8) . . . .
C17 C18 C23 C22 -177.9(5) . . . .
C19 C18 C23 S3 -178.2(4) . . . .
C17 C18 C23 S3 2.8(7) . . . .
S4 S3 C23 C22 -20.4(5) . . . .
S4 S3 C23 C18 158.9(4) . . . .
S3 S4 C24 C25 -27.3(5) . . . .
S3 S4 C24 C29 150.8(4) . . . .
C29 C24 C25 C26 -1.5(9) . . . .
S4 C24 C25 C26 176.5(5) . . . .
C24 C25 C26 C27 -0.8(10) . . . .
C25 C26 C27 C28 1.0(10) . . . .
C26 C27 C28 C29 1.2(10) . . . .
C27 C28 C29 C24 -3.5(9) . . . .
C27 C28 C29 C30 176.4(5) . . . .
C25 C24 C29 C28 3.6(8) . . . .
S4 C24 C29 C28 -174.5(4) . . . .
C25 C24 C29 C30 -176.3(5) . . . .
S4 C24 C29 C30 5.6(7) . . . .
Eu O9 C30 O8 1.2(9) 2_766 . . .
Eu O9 C30 C29 -179.0(3) 2_766 . . .
Eu O8 C30 O9 -20.7(8) 1_565 . . .
Eu O8 C30 C29 159.6(3) 1_565 . . .
C28 C29 C30 O9 -151.5(5) . . . .
C24 C29 C30 O9 28.3(7) . . . .
C28 C29 C30 O8 28.2(7) . . . .
C24 C29 C30 O8 -151.9(5) . . . .
